data_1569572
loop_
_publ_author_name
'Sun, Jiyu'
'Decato, Daniel A.'
'Bryantsev, Vyacheslav S.'
'John, Eric A.'
'Berryman, Orion B.'

_publ_section_title
;
 The interplay between hydrogen and halogen bonding: substituent effects
 and their role in the hydrogen bond enhanced halogen bond.
;
_journal_issue 33
_journal_name_full 'Chemical science'
_journal_page_first 8924
_journal_page_last 8935
_journal_paper_doi 10.1039/d3sc02348f
_journal_volume 14
_journal_year 2023
_chemical_formula_moiety 'C25 H10 F9 I2 N, Cl, C16 H36 N'
_chemical_formula_sum 'C41 H46 Cl F9 I2 N2'
_chemical_formula_weight 1027.05
_space_group_crystal_system triclinic
_space_group_IT_number 2
_space_group_name_Hall '-P 1'
_space_group_name_H-M_alt 'P -1'
_atom_sites_solution_hydrogens mixed
_atom_sites_solution_primary dual
_audit_creation_date 2019-10-10
_audit_creation_method
;
Olex2 1.2
(compiled 2018.05.29 svn.r3508 for OlexSys, GUI svn.r5506)
;
_audit_update_record
;
2023-01-30 deposited with the CCDC.	2023-07-20 downloaded from the CCDC.
;
_cell_angle_alpha 73.593(2)
_cell_angle_beta 87.048(2)
_cell_angle_gamma 88.270(2)
_cell_formula_units_Z 2
_cell_length_a 8.0763(5)
_cell_length_b 15.6429(11)
_cell_length_c 17.8668(12)
_cell_measurement_reflns_used 9849
_cell_measurement_temperature 105
_cell_measurement_theta_max 30.460
_cell_measurement_theta_min 3.066
_cell_volume 2162.2(3)
_computing_cell_refinement 'SAINT v8.37A (Bruker, 2015)'
_computing_data_collection 'APEX3 (Bruker-AXS, 2016)'
_computing_data_reduction 'SAINT v8.37A (Bruker, 2015)'
_computing_molecular_graphics 'Olex2 (Dolomanov et al., 2009)'
_computing_publication_material 'Olex2 (Dolomanov et al., 2009)'
_computing_structure_refinement 'ShelXL (Sheldrick, 2015)'
_computing_structure_solution 'ShelXT (Sheldrick, 2015)'
_diffrn_ambient_temperature 105
_diffrn_detector 'Bruker Photon-100 area detector'
_diffrn_detector_area_resol_mean 10.5
_diffrn_detector_type 'CMOS area detector'
_diffrn_measured_fraction_theta_full 0.998
_diffrn_measured_fraction_theta_max 0.999
_diffrn_measurement_device 'Fixed Chi Three-Circle Diffractometer'
_diffrn_measurement_device_type 'Bruker D8 VENTURE Duo'
_diffrn_measurement_method '\w and \f scans'
_diffrn_radiation_monochromator 'TRIUMPH graphite'
_diffrn_radiation_probe x-ray
_diffrn_radiation_type MoK\a
_diffrn_radiation_wavelength 0.71073
_diffrn_reflns_av_R_equivalents 0.0633
_diffrn_reflns_av_unetI/netI 0.0268
_diffrn_reflns_Laue_measured_fraction_full 0.998
_diffrn_reflns_Laue_measured_fraction_max 0.999
_diffrn_reflns_limit_h_max 10
_diffrn_reflns_limit_h_min -10
_diffrn_reflns_limit_k_max 20
_diffrn_reflns_limit_k_min -20
_diffrn_reflns_limit_l_max 23
_diffrn_reflns_limit_l_min -23
_diffrn_reflns_number 134813
_diffrn_reflns_point_group_measured_fraction_full 0.998
_diffrn_reflns_point_group_measured_fraction_max 0.999
_diffrn_reflns_theta_full 25.242
_diffrn_reflns_theta_max 27.484
_diffrn_reflns_theta_min 3.018
_diffrn_source 'sealed tube'
_diffrn_source_type fine-focus
_diffrn_standards_number 0
_exptl_absorpt_coefficient_mu 1.586
_exptl_absorpt_correction_T_max 0.6044
_exptl_absorpt_correction_T_min 0.4016
_exptl_absorpt_correction_type multi-scan
_exptl_absorpt_process_details
'SADABS-2016/2 (Bruker,2016/2) was used for absorption correction. wR2(int) was 0.1091 before and 0.0787 after correction. The Ratio of minimum to maximum transmission is 0.6645. The \l/2 correction factor is Not present.'
_exptl_crystal_colour colourless
_exptl_crystal_colour_primary colourless
_exptl_crystal_density_diffrn 1.578
_exptl_crystal_description plate
_exptl_crystal_F_000 1020
_exptl_crystal_size_max 0.38
_exptl_crystal_size_mid 0.31
_exptl_crystal_size_min 0.09
_refine_diff_density_max 2.366
_refine_diff_density_min -0.994
_refine_diff_density_rms 0.152
_refine_ls_extinction_method none
_refine_ls_goodness_of_fit_ref 1.146
_refine_ls_hydrogen_treatment mixed
_refine_ls_matrix_type full
_refine_ls_number_parameters 508
_refine_ls_number_reflns 9902
_refine_ls_number_restraints 2
_refine_ls_restrained_S_all 1.146
_refine_ls_R_factor_all 0.0654
_refine_ls_R_factor_gt 0.0507
_refine_ls_shift/su_max 0.001
_refine_ls_shift/su_mean 0.000
_refine_ls_structure_factor_coef Fsqd
_refine_ls_weighting_details 'w=1/[\s^2^(Fo^2^)+(0.0403P)^2^+15.1372P] where P=(Fo^2^+2Fc^2^)/3'
_refine_ls_weighting_scheme calc
_refine_ls_wR_factor_gt 0.1202
_refine_ls_wR_factor_ref 0.1324
_reflns_Friedel_coverage 0.000
_reflns_number_gt 8293
_reflns_number_total 9902
_reflns_threshold_expression 'I > 2\s(I)'
_cod_data_source_file d3sc02348f2.cif
_cod_data_source_block umt_ob129
_cod_depositor_comments
;
The following automatic conversions were performed:

data item '_diffrn_radiation_probe' value 'X-ray' was changed to
'x-ray' in accordance with the
/home/data/users/saulius/crontab/automatic-downloads/rss-feeds/RSC/lib/dictionaries/cif_core.dic
dictionary named 'cif_core.dic' version 2.4.2 last updated on
2011-04-26.

Automatic conversion script
Id: cif_fix_values 8170 2020-07-09 18:12:32Z antanas 

 Adding full bibliography for 1569562--1569572.cif.
;
_cod_database_code 1569572
_shelx_shelxl_version_number 2018/3
_shelx_space_group_comment
;
The symmetry employed for this shelxl refinement is uniquely defined
by the following loop, which should always be used as a source of
symmetry information in preference to the above space-group names.
They are only intended as comments.
;
_shelx_estimated_absorpt_t_max 0.870
_shelx_estimated_absorpt_t_min 0.584
_olex2_refinement_description
;
1. Fixed Uiso
 At 1.2 times of:
  All C(H) groups, All C(H,H) groups
 At 1.5 times of:
  All C(H,H,H) groups
2. Restrained distances
 N1-H1A = N1-H1B
 0.87 with sigma of 0.02
3.a Secondary CH2 refined with riding coordinates:
 C26(H26A,H26B), C27(H27A,H27B), C28(H28A,H28B), C30(H30A,H30B), C31(H31A,
 H31B), C32(H32A,H32B), C34(H34A,H34B), C35(H35A,H35B), C36(H36A,H36B),
 C38(H38A,H38B), C39(H39A,H39B), C40(H40A,H40B)
3.b Aromatic/amide H refined with riding coordinates:
 C2(H2), C3(H3), C5(H5), C11(H11), C13(H13), C19(H19), C20(H20), C22(H22)
3.c Idealised Me refined as rotating group:
 C29(H29A,H29B,H29C), C33(H33A,H33B,H33C), C37(H37A,H37B,H37C), C41(H41A,H41B,
 H41C)
;
_olex2_submission_special_instructions 'No special instructions were received'

loop_
_space_group_symop_operation_xyz
'x, y, z'
'-x, -y, -z'

loop_
_atom_site_label
_atom_site_type_symbol
_atom_site_fract_x
_atom_site_fract_y
_atom_site_fract_z
_atom_site_U_iso_or_equiv
_atom_site_adp_type
_atom_site_occupancy
_atom_site_site_symmetry_order
_atom_site_calc_flag
_atom_site_refinement_flags_posn
_atom_site_refinement_flags_adp
_atom_site_refinement_flags_occupancy
_atom_site_disorder_assembly
_atom_site_disorder_group
I1 I 0.47423(4) 0.71622(2) 0.06585(2) 0.02537(10) Uani 1 1 d . . . . .
I2 I 0.45686(4) 0.47739(2) 0.37631(2) 0.02476(9) Uani 1 1 d . . . . .
Cl1 Cl 0.50100(15) 0.67790(8) 0.25748(7) 0.0238(2) Uani 1 1 d . . . . .
F1 F 0.1647(5) 0.8447(3) -0.3016(2) 0.0631(13) Uani 1 1 d . . . . .
F2 F 0.4176(4) 0.8528(2) -0.34301(18) 0.0367(8) Uani 1 1 d . . . . .
F3 F 0.2930(5) 0.7284(3) -0.3184(2) 0.0494(10) Uani 1 1 d . . . . .
F4 F -0.0539(4) 0.1595(2) 0.11571(18) 0.0331(7) Uani 1 1 d . . . . .
F5 F 0.1624(4) 0.1610(2) 0.0416(2) 0.0355(8) Uani 1 1 d . . . . .
F6 F -0.0457(4) 0.2450(2) -0.00212(18) 0.0319(7) Uani 1 1 d . . . . .
F7 F 0.2174(6) 0.0440(3) 0.5786(3) 0.0666(14) Uani 1 1 d . . . . .
F8 F 0.4803(6) 0.0278(2) 0.5721(2) 0.0580(12) Uani 1 1 d . . . . .
F9 F 0.3633(5) 0.0667(2) 0.66672(18) 0.0418(9) Uani 1 1 d . . . . .
N1 N 0.3524(7) 0.4761(3) 0.1650(3) 0.0370(12) Uani 1 1 d D . . . .
H1A H 0.375(7) 0.527(2) 0.132(3) 0.023(15) Uiso 1 1 d D . . . .
H1B H 0.389(11) 0.464(6) 0.211(2) 0.08(3) Uiso 1 1 d D . . . .
C1 C 0.4335(6) 0.7405(3) -0.0535(3) 0.0225(10) Uani 1 1 d . . . . .
C2 C 0.4704(6) 0.8231(4) -0.1048(3) 0.0269(11) Uani 1 1 d . . . . .
H2 H 0.520860 0.866843 -0.086234 0.032 Uiso 1 1 calc R . . . .
C3 C 0.4344(6) 0.8422(3) -0.1827(3) 0.0271(11) Uani 1 1 d . . . . .
H3 H 0.459489 0.899034 -0.217452 0.033 Uiso 1 1 calc R . . . .
C4 C 0.3614(6) 0.7781(4) -0.2100(3) 0.0257(11) Uani 1 1 d . . . . .
C5 C 0.3264(6) 0.6948(4) -0.1603(3) 0.0258(11) Uani 1 1 d . . . . .
H5 H 0.278876 0.651005 -0.179804 0.031 Uiso 1 1 calc R . . . .
C6 C 0.3614(6) 0.6749(3) -0.0805(3) 0.0222(10) Uani 1 1 d . . . . .
C7 C 0.3175(6) 0.5893(4) -0.0301(3) 0.0232(10) Uani 1 1 d . . . . .
C8 C 0.2750(6) 0.5169(4) 0.0085(3) 0.0245(10) Uani 1 1 d . . . . .
C9 C 0.2325(6) 0.4323(3) 0.0611(3) 0.0210(9) Uani 1 1 d . . . . .
C10 C 0.2733(6) 0.4151(3) 0.1403(3) 0.0232(10) Uani 1 1 d . . . . .
C11 C 0.1542(6) 0.3680(3) 0.0362(3) 0.0197(9) Uani 1 1 d . . . . .
H11 H 0.127873 0.379938 -0.017072 0.024 Uiso 1 1 calc R . . . .
C12 C 0.1140(6) 0.2862(3) 0.0885(3) 0.0185(9) Uani 1 1 d . . . . .
C13 C 0.1499(6) 0.2693(3) 0.1667(3) 0.0198(9) Uani 1 1 d . . . . .
H13 H 0.120450 0.213837 0.202473 0.024 Uiso 1 1 calc R . . . .
C14 C 0.2280(6) 0.3321(3) 0.1932(3) 0.0217(10) Uani 1 1 d . . . . .
C15 C 0.2661(7) 0.3145(3) 0.2732(3) 0.0243(10) Uani 1 1 d . . . . .
C16 C 0.3047(7) 0.3039(3) 0.3393(3) 0.0238(10) Uani 1 1 d . . . . .
C17 C 0.3514(6) 0.2836(3) 0.4181(3) 0.0219(10) Uani 1 1 d . . . . .
C18 C 0.4200(6) 0.3476(3) 0.4486(3) 0.0213(9) Uani 1 1 d . . . . .
C19 C 0.4636(6) 0.3236(4) 0.5262(3) 0.0260(11) Uani 1 1 d . . . . .
H19 H 0.508050 0.367076 0.547102 0.031 Uiso 1 1 calc R . . . .
C20 C 0.4431(6) 0.2374(4) 0.5735(3) 0.0255(10) Uani 1 1 d . . . . .
H20 H 0.474158 0.221676 0.626255 0.031 Uiso 1 1 calc R . . . .
C21 C 0.3767(6) 0.1740(3) 0.5430(3) 0.0232(10) Uani 1 1 d . . . . .
C22 C 0.3308(7) 0.1972(3) 0.4661(3) 0.0249(10) Uani 1 1 d . . . . .
H22 H 0.284720 0.153527 0.445874 0.030 Uiso 1 1 calc R . . . .
C23 C 0.3093(7) 0.8001(4) -0.2926(3) 0.0328(12) Uani 1 1 d . . . . .
C24 C 0.0432(6) 0.2144(3) 0.0612(3) 0.0219(10) Uani 1 1 d . . . . .
C25 C 0.3583(8) 0.0786(4) 0.5896(3) 0.0306(12) Uani 1 1 d . . . . .
N2 N 0.9983(5) 0.7835(3) 0.2440(3) 0.0310(10) Uani 1 1 d . . . . .
C26 C 0.8473(7) 0.8346(4) 0.2050(4) 0.0370(14) Uani 1 1 d . . . . .
H26A H 0.766500 0.790638 0.199588 0.044 Uiso 1 1 calc R . . . .
H26B H 0.794849 0.866730 0.240791 0.044 Uiso 1 1 calc R . . . .
C27 C 0.8753(8) 0.9012(5) 0.1260(4) 0.0412(14) Uani 1 1 d . . . . .
H27A H 0.927131 0.870413 0.089089 0.049 Uiso 1 1 calc R . . . .
H27B H 0.952617 0.947228 0.130447 0.049 Uiso 1 1 calc R . . . .
C28 C 0.7139(8) 0.9458(4) 0.0939(5) 0.0475(17) Uani 1 1 d . . . . .
H28A H 0.639577 0.899919 0.086562 0.057 Uiso 1 1 calc R . . . .
H28B H 0.658576 0.972781 0.132728 0.057 Uiso 1 1 calc R . . . .
C29 C 0.7379(9) 1.0170(5) 0.0174(5) 0.0492(17) Uani 1 1 d . . . . .
H29A H 0.804495 1.064907 0.025087 0.074 Uiso 1 1 calc GR . . . .
H29B H 0.629598 1.041086 -0.001520 0.074 Uiso 1 1 calc GR . . . .
H29C H 0.795173 0.991163 -0.020962 0.074 Uiso 1 1 calc GR . . . .
C30 C 1.1390(7) 0.8456(4) 0.2433(3) 0.0291(11) Uani 1 1 d . . . . .
H30A H 1.169338 0.877979 0.188417 0.035 Uiso 1 1 calc R . . . .
H30B H 1.236788 0.809397 0.265508 0.035 Uiso 1 1 calc R . . . .
C31 C 1.1001(8) 0.9137(4) 0.2887(4) 0.0347(13) Uani 1 1 d . . . . .
H31A H 0.990955 0.942343 0.274062 0.042 Uiso 1 1 calc R . . . .
H31B H 1.093352 0.882804 0.345330 0.042 Uiso 1 1 calc R . . . .
C32 C 1.2314(7) 0.9847(4) 0.2723(4) 0.0334(12) Uani 1 1 d . . . . .
H32A H 1.228090 1.020901 0.217074 0.040 Uiso 1 1 calc R . . . .
H32B H 1.342302 0.955799 0.280330 0.040 Uiso 1 1 calc R . . . .
C33 C 1.2044(8) 1.0451(4) 0.3252(4) 0.0399(14) Uani 1 1 d . . . . .
H33A H 1.290532 1.090404 0.313070 0.060 Uiso 1 1 calc GR . . . .
H33B H 1.210028 1.009591 0.379815 0.060 Uiso 1 1 calc GR . . . .
H33C H 1.095146 1.074364 0.316813 0.060 Uiso 1 1 calc GR . . . .
C34 C 0.9430(7) 0.7348(4) 0.3267(4) 0.0374(14) Uani 1 1 d . . . . .
H34A H 0.852827 0.694181 0.324501 0.045 Uiso 1 1 calc R . . . .
H34B H 0.895202 0.779185 0.352072 0.045 Uiso 1 1 calc R . . . .
C35 C 1.0737(8) 0.6808(5) 0.3784(3) 0.0406(15) Uani 1 1 d . . . . .
H35A H 1.165771 0.719518 0.382229 0.049 Uiso 1 1 calc R . . . .
H35B H 1.119073 0.633024 0.356534 0.049 Uiso 1 1 calc R . . . .
C36 C 0.9910(12) 0.6409(6) 0.4582(4) 0.063(2) Uani 1 1 d . . . . .
H36A H 0.929178 0.688798 0.474521 0.076 Uiso 1 1 calc R . . . .
H36B H 0.909343 0.596748 0.453986 0.076 Uiso 1 1 calc R . . . .
C37 C 1.1010(11) 0.5989(8) 0.5170(5) 0.076(3) Uani 1 1 d . . . . .
H37A H 1.177552 0.559363 0.497569 0.114 Uiso 1 1 calc GR . . . .
H37B H 1.037670 0.563884 0.563179 0.114 Uiso 1 1 calc GR . . . .
H37C H 1.164182 0.644175 0.531003 0.114 Uiso 1 1 calc GR . . . .
C38 C 1.0670(7) 0.7189(4) 0.1990(4) 0.0325(12) Uani 1 1 d . . . . .
H38A H 1.103746 0.754889 0.146055 0.039 Uiso 1 1 calc R . . . .
H38B H 1.166953 0.689229 0.225157 0.039 Uiso 1 1 calc R . . . .
C39 C 0.9548(9) 0.6468(5) 0.1897(4) 0.0456(16) Uani 1 1 d . . . . .
H39A H 0.839826 0.670943 0.186226 0.055 Uiso 1 1 calc R . . . .
H39B H 0.985982 0.635200 0.139113 0.055 Uiso 1 1 calc R . . . .
C40 C 0.9541(11) 0.5620(6) 0.2495(5) 0.059(2) Uani 1 1 d . . . . .
H40A H 0.891364 0.568066 0.296895 0.071 Uiso 1 1 calc R . . . .
H40B H 1.069209 0.543256 0.263715 0.071 Uiso 1 1 calc R . . . .
C41 C 0.8713(10) 0.4898(5) 0.2180(7) 0.069(3) Uani 1 1 d . . . . .
H41A H 0.756117 0.507560 0.205993 0.103 Uiso 1 1 calc GR . . . .
H41B H 0.873738 0.432089 0.257913 0.103 Uiso 1 1 calc GR . . . .
H41C H 0.932638 0.484894 0.170610 0.103 Uiso 1 1 calc GR . . . .

loop_
_atom_site_aniso_label
_atom_site_aniso_U_11
_atom_site_aniso_U_22
_atom_site_aniso_U_33
_atom_site_aniso_U_23
_atom_site_aniso_U_13
_atom_site_aniso_U_12
I1 0.02302(17) 0.03069(18) 0.02367(17) -0.01049(13) 0.00390(12) -0.00134(13)
I2 0.02815(18) 0.02827(18) 0.02000(16) -0.01082(13) 0.00295(12) -0.00206(13)
Cl1 0.0242(6) 0.0308(6) 0.0168(5) -0.0075(4) 0.0011(4) -0.0038(5)
F1 0.037(2) 0.107(4) 0.0274(19) 0.008(2) 0.0006(16) 0.025(2)
F2 0.044(2) 0.0397(19) 0.0194(15) 0.0010(13) 0.0120(14) -0.0041(15)
F3 0.073(3) 0.049(2) 0.0218(17) -0.0002(15) -0.0068(17) -0.022(2)
F4 0.0355(18) 0.0391(18) 0.0268(16) -0.0128(14) 0.0080(13) -0.0143(14)
F5 0.0272(16) 0.0405(19) 0.049(2) -0.0291(16) 0.0026(14) 0.0026(14)
F6 0.0325(17) 0.0416(18) 0.0253(16) -0.0143(14) -0.0075(13) -0.0026(14)
F7 0.075(3) 0.052(3) 0.054(3) 0.021(2) -0.024(2) -0.031(2)
F8 0.089(3) 0.034(2) 0.041(2) -0.0011(16) 0.030(2) 0.017(2)
F9 0.062(2) 0.042(2) 0.0157(15) -0.0007(14) 0.0054(15) 0.0044(17)
N1 0.061(3) 0.036(3) 0.013(2) -0.0032(19) -0.002(2) -0.018(2)
C1 0.019(2) 0.028(2) 0.020(2) -0.0074(19) 0.0043(18) 0.0015(19)
C2 0.021(2) 0.028(3) 0.031(3) -0.008(2) 0.005(2) 0.000(2)
C3 0.023(2) 0.024(2) 0.028(3) 0.000(2) 0.008(2) -0.0013(19)
C4 0.018(2) 0.034(3) 0.021(2) -0.001(2) 0.0059(19) 0.001(2)
C5 0.023(2) 0.036(3) 0.015(2) -0.002(2) 0.0028(18) -0.003(2)
C6 0.022(2) 0.028(2) 0.015(2) -0.0037(19) 0.0038(18) 0.0014(19)
C7 0.023(2) 0.033(3) 0.015(2) -0.010(2) -0.0014(18) 0.003(2)
C8 0.025(2) 0.036(3) 0.014(2) -0.008(2) -0.0001(18) 0.001(2)
C9 0.023(2) 0.027(2) 0.012(2) -0.0056(18) 0.0025(17) 0.0020(19)
C10 0.028(3) 0.027(2) 0.016(2) -0.0076(19) 0.0015(19) -0.002(2)
C11 0.017(2) 0.030(2) 0.014(2) -0.0090(18) -0.0007(17) 0.0024(18)
C12 0.016(2) 0.027(2) 0.015(2) -0.0104(18) 0.0026(17) -0.0007(17)
C13 0.022(2) 0.023(2) 0.015(2) -0.0064(18) 0.0020(17) -0.0014(18)
C14 0.024(2) 0.028(2) 0.014(2) -0.0076(19) 0.0009(18) -0.0035(19)
C15 0.033(3) 0.026(2) 0.014(2) -0.0057(19) 0.0028(19) -0.004(2)
C16 0.030(3) 0.023(2) 0.018(2) -0.0058(19) 0.0031(19) -0.0019(19)
C17 0.023(2) 0.030(3) 0.013(2) -0.0071(19) 0.0039(18) 0.0018(19)
C18 0.019(2) 0.027(2) 0.018(2) -0.0082(19) 0.0064(18) 0.0003(18)
C19 0.022(2) 0.038(3) 0.021(2) -0.015(2) 0.0023(19) 0.002(2)
C20 0.023(2) 0.040(3) 0.014(2) -0.009(2) 0.0005(18) 0.004(2)
C21 0.025(2) 0.030(3) 0.014(2) -0.0056(19) 0.0068(18) 0.004(2)
C22 0.032(3) 0.027(3) 0.015(2) -0.0074(19) 0.0025(19) 0.003(2)
C23 0.031(3) 0.041(3) 0.019(2) 0.003(2) 0.005(2) 0.000(2)
C24 0.020(2) 0.029(3) 0.019(2) -0.0097(19) 0.0029(18) -0.0015(19)
C25 0.045(3) 0.031(3) 0.015(2) -0.005(2) 0.004(2) 0.001(2)
N2 0.021(2) 0.040(3) 0.038(3) -0.022(2) 0.0065(19) -0.0033(19)
C26 0.019(3) 0.041(3) 0.061(4) -0.030(3) -0.001(3) 0.001(2)
C27 0.037(3) 0.048(4) 0.046(4) -0.027(3) -0.005(3) 0.010(3)
C28 0.036(3) 0.039(3) 0.074(5) -0.027(3) -0.012(3) 0.005(3)
C29 0.049(4) 0.043(4) 0.065(5) -0.029(3) -0.023(3) 0.015(3)
C30 0.023(3) 0.039(3) 0.029(3) -0.016(2) 0.007(2) -0.006(2)
C31 0.035(3) 0.040(3) 0.034(3) -0.020(3) 0.008(2) -0.009(2)
C32 0.027(3) 0.037(3) 0.037(3) -0.013(3) 0.000(2) -0.004(2)
C33 0.036(3) 0.034(3) 0.052(4) -0.015(3) -0.002(3) -0.005(2)
C34 0.030(3) 0.041(3) 0.044(3) -0.020(3) 0.019(3) -0.010(2)
C35 0.038(3) 0.058(4) 0.029(3) -0.019(3) 0.013(3) -0.013(3)
C36 0.094(6) 0.055(5) 0.035(4) -0.008(3) 0.028(4) -0.001(4)
C37 0.054(5) 0.115(8) 0.055(5) -0.018(5) 0.014(4) 0.000(5)
C38 0.024(3) 0.042(3) 0.038(3) -0.022(3) 0.000(2) 0.003(2)
C39 0.041(4) 0.046(4) 0.058(4) -0.024(3) -0.017(3) 0.003(3)
C40 0.062(5) 0.069(5) 0.051(4) -0.025(4) 0.006(4) -0.002(4)
C41 0.044(4) 0.041(4) 0.126(8) -0.032(5) -0.008(5) -0.003(3)

loop_
_atom_type_symbol
_atom_type_description
_atom_type_scat_dispersion_real
_atom_type_scat_dispersion_imag
_atom_type_scat_source
C C 0.0033 0.0016 'International Tables Vol C Tables 4.2.6.8 and 6.1.1.4'
H H 0.0000 0.0000 'International Tables Vol C Tables 4.2.6.8 and 6.1.1.4'
Cl Cl 0.1484 0.1585 'International Tables Vol C Tables 4.2.6.8 and 6.1.1.4'
F F 0.0171 0.0103 'International Tables Vol C Tables 4.2.6.8 and 6.1.1.4'
I I -0.4742 1.8119 'International Tables Vol C Tables 4.2.6.8 and 6.1.1.4'
N N 0.0061 0.0033 'International Tables Vol C Tables 4.2.6.8 and 6.1.1.4'

loop_
_geom_angle_atom_site_label_1
_geom_angle_atom_site_label_2
_geom_angle_atom_site_label_3
_geom_angle
_geom_angle_site_symmetry_1
_geom_angle_site_symmetry_3
_geom_angle_publ_flag
C2 C1 I1 119.7(4) . . ?
C2 C1 C6 120.3(5) . . ?
C6 C1 I1 120.0(4) . . ?
C3 C2 C1 120.5(5) . . ?
C2 C3 C4 119.9(5) . . ?
C3 C4 C23 120.5(5) . . ?
C5 C4 C3 120.7(5) . . ?
C5 C4 C23 118.7(5) . . ?
C4 C5 C6 119.9(5) . . ?
C1 C6 C5 118.8(5) . . ?
C1 C6 C7 122.7(4) . . ?
C5 C6 C7 118.4(5) . . ?
C8 C7 C6 175.9(5) . . ?
C7 C8 C9 174.1(5) . . ?
C10 C9 C8 118.1(4) . . ?
C11 C9 C8 121.7(4) . . ?
C11 C9 C10 120.3(4) . . ?
N1 C10 C9 121.0(5) . . ?
N1 C10 C14 120.6(4) . . ?
C14 C10 C9 118.4(4) . . ?
C9 C11 C12 120.5(4) . . ?
C11 C12 C24 120.8(4) . . ?
C13 C12 C11 119.7(4) . . ?
C13 C12 C24 119.4(4) . . ?
C14 C13 C12 121.1(4) . . ?
C10 C14 C15 118.9(4) . . ?
C13 C14 C10 120.0(4) . . ?
C13 C14 C15 121.0(4) . . ?
C16 C15 C14 176.0(6) . . ?
C15 C16 C17 175.1(5) . . ?
C18 C17 C16 122.1(5) . . ?
C22 C17 C16 118.7(5) . . ?
C22 C17 C18 119.2(4) . . ?
C17 C18 I2 119.6(3) . . ?
C19 C18 I2 121.0(4) . . ?
C19 C18 C17 119.4(5) . . ?
C20 C19 C18 121.0(5) . . ?
C19 C20 C21 119.4(5) . . ?
C20 C21 C25 122.3(5) . . ?
C22 C21 C20 120.3(5) . . ?
C22 C21 C25 117.4(5) . . ?
C21 C22 C17 120.7(5) . . ?
F1 C23 F2 105.5(5) . . ?
F1 C23 F3 107.2(5) . . ?
F1 C23 C4 111.5(5) . . ?
F2 C23 C4 112.4(5) . . ?
F3 C23 F2 106.0(4) . . ?
F3 C23 C4 113.7(5) . . ?
F4 C24 F5 104.9(4) . . ?
F4 C24 C12 113.1(4) . . ?
F5 C24 C12 112.0(4) . . ?
F6 C24 F4 107.1(4) . . ?
F6 C24 F5 105.6(4) . . ?
F6 C24 C12 113.4(4) . . ?
F7 C25 F8 107.1(5) . . ?
F7 C25 F9 106.1(5) . . ?
F7 C25 C21 113.1(5) . . ?
F8 C25 F9 105.4(5) . . ?
F8 C25 C21 111.5(4) . . ?
F9 C25 C21 113.1(5) . . ?
C26 N2 C38 110.7(4) . . ?
C30 N2 C26 111.4(4) . . ?
C30 N2 C38 105.6(4) . . ?
C34 N2 C26 106.9(4) . . ?
C34 N2 C30 110.8(4) . . ?
C34 N2 C38 111.6(5) . . ?
C27 C26 N2 117.5(5) . . ?
C26 C27 C28 111.6(6) . . ?
C29 C28 C27 113.2(6) . . ?
N2 C30 C31 114.6(4) . . ?
C32 C31 C30 111.6(5) . . ?
C31 C32 C33 111.3(5) . . ?
N2 C34 C35 116.8(5) . . ?
C34 C35 C36 107.2(6) . . ?
C37 C36 C35 114.6(8) . . ?
C39 C38 N2 118.6(5) . . ?
C40 C39 C38 118.0(6) . . ?
C39 C40 C41 109.4(7) . . ?

loop_
_geom_bond_atom_site_label_1
_geom_bond_atom_site_label_2
_geom_bond_distance
_geom_bond_site_symmetry_2
_geom_bond_publ_flag
I1 C1 2.100(5) . ?
I2 C18 2.096(5) . ?
F1 C23 1.335(7) . ?
F2 C23 1.341(6) . ?
F3 C23 1.339(7) . ?
F4 C24 1.338(6) . ?
F5 C24 1.352(6) . ?
F6 C24 1.335(6) . ?
F7 C25 1.323(7) . ?
F8 C25 1.328(7) . ?
F9 C25 1.339(6) . ?
N1 C10 1.349(7) . ?
C1 C2 1.387(7) . ?
C1 C6 1.403(7) . ?
C2 C3 1.383(8) . ?
C3 C4 1.390(8) . ?
C4 C5 1.382(7) . ?
C4 C23 1.497(7) . ?
C5 C6 1.413(7) . ?
C6 C7 1.430(7) . ?
C7 C8 1.197(7) . ?
C8 C9 1.429(7) . ?
C9 C10 1.418(6) . ?
C9 C11 1.390(7) . ?
C10 C14 1.418(7) . ?
C11 C12 1.391(7) . ?
C12 C13 1.390(6) . ?
C12 C24 1.484(7) . ?
C13 C14 1.385(7) . ?
C14 C15 1.425(7) . ?
C15 C16 1.203(7) . ?
C16 C17 1.421(7) . ?
C17 C18 1.407(7) . ?
C17 C22 1.390(7) . ?
C18 C19 1.392(7) . ?
C19 C20 1.383(8) . ?
C20 C21 1.391(7) . ?
C21 C22 1.386(7) . ?
C21 C25 1.497(7) . ?
N2 C26 1.526(7) . ?
N2 C30 1.515(7) . ?
N2 C34 1.510(8) . ?
N2 C38 1.534(7) . ?
C26 C27 1.510(10) . ?
C27 C28 1.520(9) . ?
C28 C29 1.506(11) . ?
C30 C31 1.528(7) . ?
C31 C32 1.516(8) . ?
C32 C33 1.518(8) . ?
C34 C35 1.511(10) . ?
C35 C36 1.515(9) . ?
C36 C37 1.413(13) . ?
C38 C39 1.518(8) . ?
C39 C40 1.449(11) . ?
C40 C41 1.576(11) . ?
